data_7248105
loop_
_publ_author_name
'Lv, Hongyu'
'Song, Siwei'
'Yin, Dangyue'
'Jiang, Xiue'
'Li, Yang'
'Li, Zhiwei'
'Ao, Wen'
'Wang, Yi'
'Zhang, Qinghua'

_publ_section_title
;
 Assembly of thermostable fused compounds with oxidizers for laser-ignited
 energetic materials
;
_journal_issue 12
_journal_name_full CrystEngComm
_journal_page_first 1738
_journal_page_last 1746
_journal_paper_doi 10.1039/D4CE00006D
_journal_volume 26
_journal_year 2024
_chemical_formula_moiety 'N O3, C5 H5 N8 O4'
_chemical_formula_sum 'C5 H5 N9 O7'
_chemical_formula_weight 303.18
_space_group_crystal_system orthorhombic
_space_group_IT_number 61
_space_group_name_Hall '-P 2ac 2ab'
_space_group_name_H-M_alt 'P b c a'
_atom_sites_solution_hydrogens mixed
_atom_sites_solution_primary direct
_audit_block_doi 10.5517/ccdc.csd.cc2hyn48
_audit_creation_date 2023-11-17
_audit_creation_method
;
Olex2 1.2
(compiled 2014.09.19 svn.r3010 for OlexSys, GUI svn.r4874)
;
_audit_update_record
;
2023-12-29 deposited with the CCDC.	2024-02-07 downloaded from the CCDC.
;
_cell_angle_alpha 90
_cell_angle_beta 90
_cell_angle_gamma 90
_cell_formula_units_Z 8
_cell_length_a 9.7501(6)
_cell_length_b 8.8976(5)
_cell_length_c 24.5696(16)
_cell_measurement_reflns_used 4373
_cell_measurement_temperature 298.15
_cell_measurement_theta_max 30.4030
_cell_measurement_theta_min 2.6500
_cell_volume 2131.5(2)
_computing_molecular_graphics 'Olex2 (Dolomanov et al., 2009)'
_computing_publication_material 'Olex2 (Dolomanov et al., 2009)'
_computing_structure_refinement 'ShelXL (Sheldrick, 2008)'
_computing_structure_solution 'ShelXT (Sheldrick, 2008)'
_diffrn_ambient_temperature 298.15
_diffrn_measured_fraction_theta_full 0.999
_diffrn_measured_fraction_theta_max 0.847
_diffrn_measurement_device_type 'multiwire proportional'
_diffrn_measurement_method 'phi and omega scans'
_diffrn_radiation_monochromator graphite
_diffrn_radiation_type MoK\a
_diffrn_radiation_wavelength 0.71073
_diffrn_reflns_av_R_equivalents 0.0526
_diffrn_reflns_av_unetI/netI 0.0484
_diffrn_reflns_Laue_measured_fraction_full 0.999
_diffrn_reflns_Laue_measured_fraction_max 0.847
_diffrn_reflns_limit_h_max 12
_diffrn_reflns_limit_h_min -13
_diffrn_reflns_limit_k_max 9
_diffrn_reflns_limit_k_min -12
_diffrn_reflns_limit_l_max 34
_diffrn_reflns_limit_l_min -29
_diffrn_reflns_number 13334
_diffrn_reflns_point_group_measured_fraction_full 0.999
_diffrn_reflns_point_group_measured_fraction_max 0.847
_diffrn_reflns_theta_full 25.242
_diffrn_reflns_theta_max 30.752
_diffrn_reflns_theta_min 2.667
_exptl_absorpt_coefficient_mu 0.174
_exptl_absorpt_correction_type none
_exptl_crystal_colour 'clear light white'
_exptl_crystal_colour_lustre clear
_exptl_crystal_colour_modifier light
_exptl_crystal_colour_primary white
_exptl_crystal_density_diffrn 1.890
_exptl_crystal_description block
_exptl_crystal_F_000 1232
_exptl_crystal_size_max 0.02
_exptl_crystal_size_mid 0.02
_exptl_crystal_size_min 0.02
_refine_diff_density_max 0.251
_refine_diff_density_min -0.366
_refine_diff_density_rms 0.069
_refine_ls_extinction_method none
_refine_ls_goodness_of_fit_ref 1.046
_refine_ls_hydrogen_treatment mixed
_refine_ls_matrix_type full
_refine_ls_number_parameters 194
_refine_ls_number_reflns 2806
_refine_ls_number_restraints 0
_refine_ls_restrained_S_all 1.046
_refine_ls_R_factor_all 0.0703
_refine_ls_R_factor_gt 0.0429
_refine_ls_shift/su_max 0.000
_refine_ls_shift/su_mean 0.000
_refine_ls_structure_factor_coef Fsqd
_refine_ls_weighting_details 'w=1/[\s^2^(Fo^2^)+(0.0540P)^2^+0.4920P] where P=(Fo^2^+2Fc^2^)/3'
_refine_ls_weighting_scheme calc
_refine_ls_wR_factor_gt 0.0991
_refine_ls_wR_factor_ref 0.1107
_reflns_Friedel_coverage 0.000
_reflns_number_gt 1999
_reflns_number_total 2806
_reflns_threshold_expression 'I > 2\s(I)'
_cod_data_source_file d4ce00006d2.cif
_cod_data_source_block y
_cod_depositor_comments 'Adding full bibliography for 7248105--7248106.cif.'
_cod_database_code 7248105
_shelx_space_group_comment
;
The symmetry employed for this shelxl refinement is uniquely defined
by the following loop, which should always be used as a source of
symmetry information in preference to the above space-group names.
They are only intended as comments.
;
_olex2_refinement_description
;
1. Fixed Uiso
 At 1.2 times of:
  All N(H,H) groups
2.a X=CH2 refined with riding coordinates:
 N8(H8A,H8B), N7(H7A,H7B)
;
_shelx_shelxl_version_number 2017/1
_olex2_submission_special_instructions 'No special instructions were received'

loop_
_space_group_symop_operation_xyz
'x, y, z'
'-x+1/2, -y, z+1/2'
'-x, y+1/2, -z+1/2'
'x+1/2, -y+1/2, -z'
'-x, -y, -z'
'x-1/2, y, -z-1/2'
'x, -y-1/2, z-1/2'
'-x-1/2, y-1/2, z'

loop_
_atom_site_label
_atom_site_type_symbol
_atom_site_fract_x
_atom_site_fract_y
_atom_site_fract_z
_atom_site_U_iso_or_equiv
_atom_site_adp_type
_atom_site_occupancy
_atom_site_site_symmetry_order
_atom_site_calc_flag
_atom_site_refinement_flags_posn
_atom_site_refinement_flags_adp
_atom_site_refinement_flags_occupancy
_atom_site_disorder_assembly
_atom_site_disorder_group
O5 O 0.16706(12) 0.67632(14) 0.48073(5) 0.0230(3) Uani 1 1 d . . . . .
O6 O -0.03689(11) 0.61544(14) 0.45316(5) 0.0223(3) Uani 1 1 d . . . . .
O7 O 0.13922(12) 0.49528(14) 0.42197(5) 0.0244(3) Uani 1 1 d . . . . .
O3 O 0.44974(13) 0.09561(16) 0.22035(5) 0.0274(3) Uani 1 1 d . . . . .
O4 O 0.55665(15) -0.06419(15) 0.27195(5) 0.0316(3) Uani 1 1 d . . . . .
N4 N 0.41476(15) 0.44595(15) 0.40174(6) 0.0174(3) Uani 1 1 d . . . . .
N2 N 0.60067(13) 0.33459(16) 0.35732(5) 0.0171(3) Uani 1 1 d . . . . .
N3 N 0.64331(14) 0.52239(16) 0.42146(6) 0.0186(3) Uani 1 1 d . . . . .
N9 N 0.08985(14) 0.59501(16) 0.45237(6) 0.0186(3) Uani 1 1 d . . . . .
N1 N 0.63727(14) 0.22720(16) 0.31960(6) 0.0202(3) Uani 1 1 d . . . . .
N8 N 0.46031(14) 0.64226(16) 0.46005(6) 0.0203(3) Uani 1 1 d . . . . .
H8A H 0.516317 0.700167 0.477124 0.024 Uiso 1 1 calc R . . . .
H8B H 0.373315 0.653077 0.464302 0.024 Uiso 1 1 calc R . . . .
N6 N 0.50815(15) 0.05898(17) 0.26226(6) 0.0217(3) Uani 1 1 d . . . . .
N7 N 0.82317(14) 0.39438(17) 0.38290(6) 0.0216(3) Uani 1 1 d . . . . .
H7A H 0.881079 0.445632 0.401674 0.026 Uiso 1 1 calc R . . . .
H7B H 0.851721 0.326461 0.360718 0.026 Uiso 1 1 calc R . . . .
C2 C 0.69216(16) 0.41963(18) 0.38805(7) 0.0176(3) Uani 1 1 d . . . . .
C4 C 0.46314(16) 0.34553(18) 0.36529(6) 0.0166(3) Uani 1 1 d . . . . .
C3 C 0.50732(16) 0.53800(19) 0.42770(7) 0.0176(3) Uani 1 1 d . . . . .
C5 C 0.40554(16) 0.23932(18) 0.33134(7) 0.0179(3) Uani 1 1 d . . . . .
C1 C 0.51797(17) 0.17351(19) 0.30474(7) 0.0188(3) Uani 1 1 d . . . . .
N5 N 0.26671(14) 0.19468(16) 0.32824(6) 0.0191(3) Uani 1 1 d . . . . .
O1 O 0.24044(12) 0.08139(14) 0.30144(5) 0.0246(3) Uani 1 1 d . . . . .
O2 O 0.18233(12) 0.26921(15) 0.35392(5) 0.0258(3) Uani 1 1 d . . . . .
H4 H 0.328(2) 0.455(2) 0.4073(8) 0.026(5) Uiso 1 1 d . . . . .

loop_
_atom_site_aniso_label
_atom_site_aniso_U_11
_atom_site_aniso_U_22
_atom_site_aniso_U_33
_atom_site_aniso_U_23
_atom_site_aniso_U_13
_atom_site_aniso_U_12
O5 0.0218(6) 0.0190(7) 0.0283(7) -0.0056(5) -0.0014(5) -0.0013(5)
O6 0.0168(6) 0.0219(7) 0.0281(7) -0.0014(5) 0.0013(5) 0.0011(5)
O7 0.0242(6) 0.0213(7) 0.0278(7) -0.0086(5) 0.0021(5) 0.0027(5)
O3 0.0267(7) 0.0306(7) 0.0248(7) -0.0079(6) -0.0021(5) 0.0004(5)
O4 0.0510(9) 0.0157(7) 0.0281(7) -0.0024(5) 0.0051(6) 0.0014(6)
N4 0.0167(7) 0.0143(7) 0.0213(7) -0.0008(6) 0.0019(5) -0.0003(5)
N2 0.0183(7) 0.0132(7) 0.0199(7) -0.0021(6) 0.0016(5) 0.0001(5)
N3 0.0196(7) 0.0139(7) 0.0225(7) -0.0016(6) -0.0008(5) -0.0015(5)
N9 0.0210(7) 0.0143(7) 0.0203(7) 0.0012(6) 0.0007(5) 0.0003(5)
N1 0.0248(7) 0.0142(7) 0.0217(7) -0.0026(6) 0.0029(6) -0.0009(5)
N8 0.0197(7) 0.0172(7) 0.0240(7) -0.0042(6) -0.0018(5) 0.0009(5)
N6 0.0237(7) 0.0172(8) 0.0242(8) -0.0031(6) 0.0051(6) -0.0027(6)
N7 0.0191(7) 0.0172(7) 0.0285(8) -0.0030(6) 0.0002(6) -0.0008(5)
C2 0.0212(8) 0.0123(8) 0.0192(8) 0.0023(7) -0.0004(6) -0.0028(6)
C4 0.0185(8) 0.0131(8) 0.0181(8) 0.0034(6) -0.0001(6) -0.0011(6)
C3 0.0216(8) 0.0124(8) 0.0186(8) 0.0025(6) -0.0009(6) -0.0011(6)
C5 0.0212(8) 0.0139(8) 0.0185(8) 0.0002(6) -0.0006(6) -0.0013(6)
C1 0.0231(8) 0.0135(8) 0.0200(8) -0.0008(6) 0.0012(6) -0.0005(6)
N5 0.0225(7) 0.0159(7) 0.0190(7) -0.0008(6) 0.0001(5) -0.0022(5)
O1 0.0260(6) 0.0197(7) 0.0281(7) -0.0077(5) -0.0001(5) -0.0058(5)
O2 0.0217(6) 0.0238(7) 0.0318(7) -0.0082(6) 0.0039(5) 0.0002(5)

loop_
_atom_type_symbol
_atom_type_description
_atom_type_scat_dispersion_real
_atom_type_scat_dispersion_imag
_atom_type_scat_source
C C 0.0033 0.0016 'International Tables Vol C Tables 4.2.6.8 and 6.1.1.4'
H H 0.0000 0.0000 'International Tables Vol C Tables 4.2.6.8 and 6.1.1.4'
N N 0.0061 0.0033 'International Tables Vol C Tables 4.2.6.8 and 6.1.1.4'
O O 0.0106 0.0060 'International Tables Vol C Tables 4.2.6.8 and 6.1.1.4'

loop_
_geom_angle_atom_site_label_1
_geom_angle_atom_site_label_2
_geom_angle_atom_site_label_3
_geom_angle
_geom_angle_site_symmetry_1
_geom_angle_site_symmetry_3
_geom_angle_publ_flag
C4 N4 C3 118.20(14) . . ?
C4 N4 H4 120.6(14) . . ?
C3 N4 H4 121.2(14) . . ?
N1 N2 C2 125.14(13) . . ?
C4 N2 N1 113.71(13) . . ?
C4 N2 C2 121.02(14) . . ?
C2 N3 C3 120.01(14) . . ?
O5 N9 O7 120.50(13) . . ?
O6 N9 O5 120.05(14) . . ?
O6 N9 O7 119.43(14) . . ?
C1 N1 N2 102.15(13) . . ?
H8A N8 H8B 120.0 . . ?
C3 N8 H8A 120.0 . . ?
C3 N8 H8B 120.0 . . ?
O3 N6 C1 116.53(14) . . ?
O4 N6 O3 125.90(15) . . ?
O4 N6 C1 117.56(14) . . ?
H7A N7 H7B 120.0 . . ?
C2 N7 H7A 120.0 . . ?
C2 N7 H7B 120.0 . . ?
N3 C2 N2 118.90(14) . . ?
N7 C2 N2 118.79(15) . . ?
N7 C2 N3 122.30(15) . . ?
N4 C4 N2 119.19(14) . . ?
N4 C4 C5 135.40(15) . . ?
N2 C4 C5 105.40(14) . . ?
N3 C3 N4 122.24(15) . . ?
N8 C3 N4 118.39(15) . . ?
N8 C3 N3 119.36(15) . . ?
C4 C5 C1 104.43(14) . . ?
C4 C5 N5 127.96(15) . . ?
C1 C5 N5 127.28(15) . . ?
N1 C1 N6 120.77(14) . . ?
N1 C1 C5 114.31(15) . . ?
C5 C1 N6 124.88(14) . . ?
O1 N5 C5 117.28(14) . . ?
O2 N5 C5 117.48(14) . . ?
O2 N5 O1 125.19(14) . . ?

loop_
_geom_bond_atom_site_label_1
_geom_bond_atom_site_label_2
_geom_bond_distance
_geom_bond_site_symmetry_2
_geom_bond_publ_flag
O5 N9 1.2553(18) . ?
O6 N9 1.2491(17) . ?
O7 N9 1.2559(18) . ?
O3 N6 1.2212(19) . ?
O4 N6 1.2170(19) . ?
N4 C4 1.350(2) . ?
N4 C3 1.376(2) . ?
N4 H4 0.86(2) . ?
N2 N1 1.378(2) . ?
N2 C2 1.392(2) . ?
N2 C4 1.359(2) . ?
N3 C2 1.318(2) . ?
N3 C3 1.342(2) . ?
N1 C1 1.309(2) . ?
N8 H8A 0.8600 . ?
N8 H8B 0.8600 . ?
N8 C3 1.305(2) . ?
N6 C1 1.462(2) . ?
N7 H7A 0.8600 . ?
N7 H7B 0.8600 . ?
N7 C2 1.303(2) . ?
C4 C5 1.380(2) . ?
C5 C1 1.404(2) . ?
C5 N5 1.413(2) . ?
N5 O1 1.2311(19) . ?
N5 O2 1.2307(18) . ?
